data_4503967
loop_
_publ_author_name
'Su, Yang'
'Zang, Shuangquan'
'Li, Yizhi'
'Zhu, Huizhen'
'Meng, Qingjin'

_publ_section_title
;
 Four d10Metal Coordination Polymers Containing Isomeric Thiodiphthalic
 Ligands:&#x00A0; Crystal Structures and Luminescent Properties
;
_journal_issue 7
_journal_name_full 'Crystal Growth &amp; Design'
_journal_page_first 1277
_journal_paper_doi 10.1021/cg060572g
_journal_volume 7
_journal_year 2007
_chemical_formula_moiety 'C26 H16 N2 O8 S Zn'
_chemical_formula_sum 'C26 H16 N2 O8 S Zn'
_chemical_formula_weight 581.84
_chemical_name_systematic
; 
 ? 
;
_space_group_IT_number 2
_symmetry_cell_setting monoclinic
_symmetry_space_group_name_Hall '-P 1'
_symmetry_space_group_name_H-M 'P -1'
_atom_sites_solution_hydrogens geom
_atom_sites_solution_primary direct
_atom_sites_solution_secondary difmap
_audit_creation_method SHELXL-97
_cell_angle_alpha 103.7760(10)
_cell_angle_beta 99.4150(10)
_cell_angle_gamma 108.1690(10)
_cell_formula_units_Z 2
_cell_length_a 9.6585(7)
_cell_length_b 10.8284(7)
_cell_length_c 12.2062(8)
_cell_measurement_reflns_used 3863
_cell_measurement_temperature 293(2)
_cell_measurement_theta_max 28.212
_cell_measurement_theta_min 2.283
_cell_volume 1138.26(13)
_computing_cell_refinement 'Bruker SMART'
_computing_data_collection 'Bruker SMART'
_computing_data_reduction 'Bruker SAINT'
_computing_molecular_graphics 'Bruker SHELXTL'
_computing_publication_material 'Bruker SHELXTL'
_computing_structure_refinement 'Bruker SHELXTL'
_computing_structure_solution 'Bruker SHELXTL'
_diffrn_ambient_temperature 293(2)
_diffrn_measured_fraction_theta_full 0.980
_diffrn_measured_fraction_theta_max 0.980
_diffrn_measurement_device_type 'CCD area detector'
_diffrn_measurement_method 'phi and omega scans'
_diffrn_radiation_monochromator graphite
_diffrn_radiation_source 'fine-focus sealed tube'
_diffrn_radiation_type MoK\a
_diffrn_radiation_wavelength 0.71073
_diffrn_reflns_av_R_equivalents 0.0483
_diffrn_reflns_av_sigmaI/netI 0.0461
_diffrn_reflns_limit_h_max 11
_diffrn_reflns_limit_h_min -6
_diffrn_reflns_limit_k_max 13
_diffrn_reflns_limit_k_min -13
_diffrn_reflns_limit_l_max 14
_diffrn_reflns_limit_l_min -15
_diffrn_reflns_number 6240
_diffrn_reflns_theta_full 26.00
_diffrn_reflns_theta_max 26.00
_diffrn_reflns_theta_min 1.78
_exptl_absorpt_coefficient_mu 1.230
_exptl_absorpt_correction_T_max 0.74
_exptl_absorpt_correction_T_min 0.69
_exptl_absorpt_correction_type multi-scan
_exptl_absorpt_process_details 'SADABS (Brucker, 2000)'
_exptl_crystal_colour colorless
_exptl_crystal_density_diffrn 1.698
_exptl_crystal_density_method 'not measured'
_exptl_crystal_description block
_exptl_crystal_F_000 592
_exptl_crystal_size_max 0.3
_exptl_crystal_size_mid 0.2
_exptl_crystal_size_min 0.3
_refine_diff_density_max 0.573
_refine_diff_density_min -0.560
_refine_diff_density_rms 0.066
_refine_ls_extinction_method none
_refine_ls_goodness_of_fit_ref 1.003
_refine_ls_hydrogen_treatment constr
_refine_ls_matrix_type full
_refine_ls_number_parameters 343
_refine_ls_number_reflns 4384
_refine_ls_number_restraints 0
_refine_ls_restrained_S_all 1.003
_refine_ls_R_factor_all 0.0389
_refine_ls_R_factor_gt 0.0326
_refine_ls_shift/su_max 0.000
_refine_ls_shift/su_mean 0.000
_refine_ls_structure_factor_coef Fsqd
_refine_ls_weighting_details 'calc w=1/[\s^2^(Fo^2^)+(0.0548P)^2^] where P=(Fo^2^+2Fc^2^)/3'
_refine_ls_weighting_scheme calc
_refine_ls_wR_factor_gt 0.0878
_refine_ls_wR_factor_ref 0.0907
_reflns_number_gt 3769
_reflns_number_total 4384
_reflns_threshold_expression >2sigma(I)
_cod_data_source_file cg060572gsi20060826_071338.cif
_cod_data_source_block 250826a_0m
_cod_database_code 4503967

loop_
_symmetry_equiv_pos_as_xyz
'x, y, z'
'-x, -y, -z'

loop_
_atom_site_label
_atom_site_type_symbol
_atom_site_fract_x
_atom_site_fract_y
_atom_site_fract_z
_atom_site_U_iso_or_equiv
_atom_site_adp_type
_atom_site_occupancy
_atom_site_symmetry_multiplicity
_atom_site_calc_flag
_atom_site_refinement_flags
Zn1 Zn 0.06729(3) 0.44836(2) 0.40758(2) 0.02544(10) Uani 1 1 d .
C1 C 0.0114(2) 0.9198(2) 0.2247(2) 0.0310(5) Uani 1 1 d .
C2 C 0.0070(2) 0.8045(2) 0.25906(19) 0.0247(5) Uani 1 1 d .
C3 C -0.0664(2) 0.7772(2) 0.3451(2) 0.0259(5) Uani 1 1 d .
C4 C -0.1418(3) 0.8608(2) 0.3895(2) 0.0344(5) Uani 1 1 d .
H3 H -0.1930 0.8418 0.4453 0.041 Uiso 1 1 calc R
C5 C -0.1413(3) 0.9712(3) 0.3516(2) 0.0418(6) Uani 1 1 d .
H4 H -0.1946 1.0242 0.3803 0.050 Uiso 1 1 calc R
C6 C -0.0629(3) 1.0030(3) 0.2722(2) 0.0381(6) Uani 1 1 d .
H5 H -0.0590 1.0800 0.2498 0.046 Uiso 1 1 calc R
C7 C 0.3001(3) 1.0401(2) 0.1968(2) 0.0303(5) Uani 1 1 d .
C8 C 0.3481(2) 1.0829(2) 0.3179(2) 0.0296(5) Uani 1 1 d .
H12 H 0.2784 1.0635 0.3616 0.036 Uiso 1 1 calc R
C9 C 0.4992(2) 1.1545(2) 0.37348(19) 0.0275(5) Uani 1 1 d .
C10 C 0.6039(2) 1.1888(2) 0.3085(2) 0.0275(5) Uani 1 1 d .
C11 C 0.5565(3) 1.1383(2) 0.1881(2) 0.0320(5) Uani 1 1 d .
H9 H 0.6266 1.1550 0.1443 0.038 Uiso 1 1 calc R
C12 C 0.4055(3) 1.0629(2) 0.1319(2) 0.0351(5) Uani 1 1 d .
H8 H 0.3750 1.0278 0.0509 0.042 Uiso 1 1 calc R
C13 C 0.0817(2) 0.7150(2) 0.19767(19) 0.0274(5) Uani 1 1 d .
C14 C -0.0586(2) 0.6652(2) 0.3963(2) 0.0273(5) Uani 1 1 d .
C15 C 0.5467(2) 1.1858(2) 0.5030(2) 0.0307(5) Uani 1 1 d .
C16 C 0.7598(2) 1.2952(2) 0.3671(2) 0.0285(5) Uani 1 1 d .
C17 C 0.3430(3) 0.4373(3) 0.3361(2) 0.0382(6) Uani 1 1 d .
H17 H 0.3851 0.4651 0.4162 0.046 Uiso 1 1 calc R
C18 C 0.4339(3) 0.4211(3) 0.2618(2) 0.0370(6) Uani 1 1 d .
H18 H 0.5356 0.4396 0.2922 0.044 Uiso 1 1 calc R
C19 C 0.3744(2) 0.3777(2) 0.1426(2) 0.0269(5) Uani 1 1 d .
C20 C 0.2221(3) 0.3535(3) 0.1035(2) 0.0361(6) Uani 1 1 d .
H20 H 0.1765 0.3235 0.0238 0.043 Uiso 1 1 calc R
C21 C 0.1391(3) 0.3739(3) 0.1824(2) 0.0384(6) Uani 1 1 d .
H21 H 0.0378 0.3586 0.1543 0.046 Uiso 1 1 calc R
C22 C 0.4661(2) 0.3566(2) 0.0589(2) 0.0283(5) Uani 1 1 d .
C23 C 0.6241(3) 0.4128(3) 0.0933(2) 0.0347(6) Uani 1 1 d .
H23 H 0.6742 0.4660 0.1701 0.042 Uiso 1 1 calc R
H2A H 0.2528 0.6916 0.2073 0.042 Uiso 1 1 d R
C24 C 0.7045(3) 0.3889(3) 0.0126(2) 0.0369(6) Uani 1 1 d .
H24 H 0.8093 0.4252 0.0361 0.044 Uiso 1 1 calc R
C25 C 0.4866(3) 0.2618(3) -0.1335(2) 0.0445(7) Uani 1 1 d .
H25 H 0.4399 0.2109 -0.2113 0.053 Uiso 1 1 calc R
C26 C 0.3995(3) 0.2804(3) -0.0573(2) 0.0404(6) Uani 1 1 d .
H26 H 0.2950 0.2414 -0.0839 0.049 Uiso 1 1 calc R
N1 N 0.1970(2) 0.41458(19) 0.29757(17) 0.0285(4) Uani 1 1 d .
N2 N 0.6357(2) 0.3149(2) -0.09834(18) 0.0358(5) Uani 1 1 d .
O1 O 0.01182(19) 0.62742(18) 0.10468(15) 0.0421(4) Uani 1 1 d .
O2 O 0.22219(17) 0.74772(17) 0.24552(13) 0.0327(4) Uani 1 1 d .
O3 O -0.00782(19) 0.58030(16) 0.34420(15) 0.0350(4) Uani 1 1 d .
O4 O -0.0991(2) 0.66651(18) 0.48879(15) 0.0392(4) Uani 1 1 d .
O5 O 0.4846(2) 1.2351(2) 0.56959(16) 0.0507(5) Uani 1 1 d .
O6 O 0.65866(18) 1.14579(17) 0.53367(14) 0.0360(4) Uani 1 1 d .
H6B H 0.6814 1.1609 0.6042 0.043 Uiso 1 1 d R
O7 O 0.77249(18) 1.38256(16) 0.46000(15) 0.0387(4) Uani 1 1 d .
O8 O 0.86370(18) 1.29358(17) 0.31771(16) 0.0383(4) Uani 1 1 d .
S1 S 0.10764(7) 0.96016(7) 0.11760(6) 0.04166(18) Uani 1 1 d .

loop_
_atom_site_aniso_label
_atom_site_aniso_U_11
_atom_site_aniso_U_22
_atom_site_aniso_U_33
_atom_site_aniso_U_23
_atom_site_aniso_U_13
_atom_site_aniso_U_12
Zn1 0.02392(16) 0.02439(15) 0.02952(16) 0.00716(11) 0.01361(11) 0.00830(11)
C1 0.0218(11) 0.0300(12) 0.0339(13) 0.0121(10) -0.0017(10) 0.0026(9)
C2 0.0159(10) 0.0251(11) 0.0267(11) 0.0060(9) -0.0008(9) 0.0035(8)
C3 0.0202(11) 0.0247(11) 0.0313(12) 0.0078(9) 0.0057(9) 0.0070(9)
C4 0.0280(12) 0.0364(13) 0.0383(13) 0.0072(11) 0.0099(10) 0.0136(10)
C5 0.0357(14) 0.0343(14) 0.0551(17) 0.0065(12) 0.0056(13) 0.0209(11)
C6 0.0354(14) 0.0281(12) 0.0473(15) 0.0131(11) 0.0000(12) 0.0112(11)
C7 0.0246(12) 0.0274(11) 0.0313(12) 0.0118(10) 0.0004(9) 0.0006(9)
C8 0.0229(11) 0.0317(12) 0.0309(12) 0.0124(10) 0.0072(9) 0.0033(9)
C9 0.0241(11) 0.0259(11) 0.0281(12) 0.0072(9) 0.0050(9) 0.0050(9)
C10 0.0239(11) 0.0245(11) 0.0328(12) 0.0095(10) 0.0072(9) 0.0066(9)
C11 0.0309(12) 0.0298(12) 0.0337(13) 0.0119(10) 0.0123(10) 0.0054(10)
C12 0.0371(13) 0.0343(13) 0.0267(12) 0.0102(10) 0.0052(10) 0.0042(11)
C13 0.0239(11) 0.0320(12) 0.0251(12) 0.0097(10) 0.0064(9) 0.0081(10)
C14 0.0203(11) 0.0263(11) 0.0330(12) 0.0100(10) 0.0072(9) 0.0046(9)
C15 0.0205(11) 0.0337(12) 0.0289(12) 0.0051(10) 0.0058(10) 0.0015(9)
C16 0.0232(11) 0.0232(11) 0.0373(13) 0.0117(10) 0.0061(10) 0.0051(9)
C17 0.0298(13) 0.0571(16) 0.0270(12) 0.0063(12) 0.0088(10) 0.0189(12)
C18 0.0224(12) 0.0559(16) 0.0311(13) 0.0066(12) 0.0074(10) 0.0169(11)
C19 0.0250(11) 0.0276(11) 0.0309(12) 0.0099(9) 0.0121(10) 0.0100(9)
C20 0.0247(12) 0.0562(16) 0.0251(12) 0.0103(11) 0.0068(10) 0.0132(11)
C21 0.0235(12) 0.0585(17) 0.0324(13) 0.0115(12) 0.0091(10) 0.0148(11)
C22 0.0252(12) 0.0317(12) 0.0314(12) 0.0120(10) 0.0124(10) 0.0108(10)
C23 0.0257(12) 0.0409(14) 0.0311(13) 0.0075(11) 0.0075(10) 0.0064(10)
C24 0.0248(12) 0.0434(14) 0.0443(15) 0.0152(12) 0.0157(11) 0.0100(11)
C25 0.0351(14) 0.0556(17) 0.0337(14) 0.0020(12) 0.0122(12) 0.0115(12)
C26 0.0248(12) 0.0531(16) 0.0351(14) 0.0042(12) 0.0113(11) 0.0084(11)
N1 0.0244(10) 0.0329(10) 0.0313(10) 0.0094(9) 0.0123(8) 0.0124(8)
N2 0.0312(11) 0.0409(12) 0.0364(12) 0.0104(10) 0.0162(9) 0.0122(9)
O1 0.0364(10) 0.0439(11) 0.0318(9) -0.0029(8) -0.0001(8) 0.0110(8)
O2 0.0229(8) 0.0465(10) 0.0271(8) 0.0046(7) 0.0073(7) 0.0150(7)
O3 0.0419(10) 0.0323(9) 0.0424(10) 0.0166(8) 0.0202(8) 0.0207(8)
O4 0.0501(11) 0.0413(10) 0.0394(10) 0.0191(8) 0.0224(8) 0.0238(9)
O5 0.0343(10) 0.0780(14) 0.0348(10) 0.0048(10) 0.0097(8) 0.0230(10)
O6 0.0358(10) 0.0461(10) 0.0230(8) 0.0074(7) 0.0030(7) 0.0159(8)
O7 0.0304(9) 0.0304(9) 0.0392(10) 0.0000(8) 0.0088(7) -0.0023(7)
O8 0.0264(9) 0.0313(9) 0.0526(11) 0.0084(8) 0.0148(8) 0.0056(7)
S1 0.0290(3) 0.0495(4) 0.0334(3) 0.0211(3) -0.0041(3) -0.0031(3)

loop_
_atom_type_symbol
_atom_type_description
_atom_type_scat_dispersion_real
_atom_type_scat_dispersion_imag
_atom_type_scat_source
C C 0.0033 0.0016 'International Tables Vol C Tables 4.2.6.8 and 6.1.1.4'
H H 0.0000 0.0000 'International Tables Vol C Tables 4.2.6.8 and 6.1.1.4'
N N 0.0061 0.0033 'International Tables Vol C Tables 4.2.6.8 and 6.1.1.4'
O O 0.0106 0.0060 'International Tables Vol C Tables 4.2.6.8 and 6.1.1.4'
S S 0.1246 0.1234 'International Tables Vol C Tables 4.2.6.8 and 6.1.1.4'
Zn Zn 0.2839 1.4301 'International Tables Vol C Tables 4.2.6.8 and 6.1.1.4'

loop_
_geom_angle_atom_site_label_1
_geom_angle_atom_site_label_2
_geom_angle_atom_site_label_3
_geom_angle
_geom_angle_site_symmetry_1
_geom_angle_site_symmetry_3
_geom_angle_publ_flag
O4 Zn1 N1 101.49(7) 2_566 . yes
O4 Zn1 O3 159.50(7) 2_566 . yes
N1 Zn1 O3 98.97(7) . . yes
O4 Zn1 O8 88.17(7) 2_566 1_445 yes
N1 Zn1 O8 100.84(7) . 1_445 yes
O3 Zn1 O8 89.14(7) . 1_445 yes
O4 Zn1 O7 87.39(7) 2_566 2_676 yes
N1 Zn1 O7 99.59(7) . 2_676 yes
O3 Zn1 O7 88.08(7) . 2_676 yes
O8 Zn1 O7 159.56(7) 1_445 2_676 yes
O4 Zn1 Zn1 80.95(5) 2_566 2_566 yes
N1 Zn1 Zn1 167.98(6) . 2_566 yes
O3 Zn1 Zn1 78.78(5) . 2_566 yes
O8 Zn1 Zn1 90.96(5) 1_445 2_566 yes
O7 Zn1 Zn1 68.64(5) 2_676 2_566 yes
C6 C1 C2 120.2(2) . . ?
C6 C1 S1 119.19(19) . . ?
C2 C1 S1 120.61(19) . . ?
C3 C2 C1 119.3(2) . . ?
C3 C2 C13 124.0(2) . . ?
C1 C2 C13 116.7(2) . . ?
C4 C3 C2 119.2(2) . . ?
C4 C3 C14 119.1(2) . . ?
C2 C3 C14 121.67(19) . . ?
C5 C4 C3 120.9(2) . . ?
C5 C4 H3 119.6 . . ?
C3 C4 H3 119.6 . . ?
C6 C5 C4 120.3(2) . . ?
C6 C5 H4 119.8 . . ?
C4 C5 H4 119.8 . . ?
C5 C6 C1 120.0(2) . . ?
C5 C6 H5 120.0 . . ?
C1 C6 H5 120.0 . . ?
C12 C7 C8 119.6(2) . . ?
C12 C7 S1 116.74(18) . . ?
C8 C7 S1 123.60(18) . . ?
C9 C8 C7 120.1(2) . . ?
C9 C8 H12 119.9 . . ?
C7 C8 H12 119.9 . . ?
C8 C9 C10 120.3(2) . . ?
C8 C9 C15 117.8(2) . . ?
C10 C9 C15 121.8(2) . . ?
C11 C10 C9 118.9(2) . . ?
C11 C10 C16 119.8(2) . . ?
C9 C10 C16 120.7(2) . . ?
C10 C11 C12 120.7(2) . . ?
C10 C11 H9 119.7 . . ?
C12 C11 H9 119.7 . . ?
C7 C12 C11 119.9(2) . . ?
C7 C12 H8 120.1 . . ?
C11 C12 H8 120.1 . . ?
O1 C13 O2 124.9(2) . . ?
O1 C13 C2 119.7(2) . . ?
O2 C13 C2 115.10(19) . . ?
O4 C14 O3 125.6(2) . . ?
O4 C14 C3 117.1(2) . . ?
O3 C14 C3 117.3(2) . . ?
O5 C15 O6 124.7(2) . . ?
O5 C15 C9 123.9(2) . . ?
O6 C15 C9 111.3(2) . . ?
O7 C16 O8 125.2(2) . . ?
O7 C16 C10 116.1(2) . . ?
O8 C16 C10 118.6(2) . . ?
N1 C17 C18 122.6(2) . . ?
N1 C17 H17 118.7 . . ?
C18 C17 H17 118.7 . . ?
C19 C18 C17 120.2(2) . . ?
C19 C18 H18 119.9 . . ?
C17 C18 H18 119.9 . . ?
C18 C19 C20 116.7(2) . . ?
C18 C19 C22 122.5(2) . . ?
C20 C19 C22 120.8(2) . . ?
C21 C20 C19 119.9(2) . . ?
C21 C20 H20 120.0 . . ?
C19 C20 H20 120.0 . . ?
N1 C21 C20 123.0(2) . . ?
N1 C21 H21 118.5 . . ?
C20 C21 H21 118.5 . . ?
C26 C22 C23 116.9(2) . . ?
C26 C22 C19 121.5(2) . . ?
C23 C22 C19 121.7(2) . . ?
C24 C23 C22 119.5(2) . . ?
C24 C23 H23 120.2 . . ?
C22 C23 H23 120.2 . . ?
N2 C24 C23 121.5(2) . . ?
N2 C24 H24 119.2 . . ?
C23 C24 H24 119.2 . . ?
N2 C25 C26 121.3(2) . . ?
N2 C25 H25 119.3 . . ?
C26 C25 H25 119.3 . . ?
C25 C26 C22 120.5(2) . . ?
C25 C26 H26 119.7 . . ?
C22 C26 H26 119.7 . . ?
C21 N1 C17 117.5(2) . . ?
C21 N1 Zn1 120.20(15) . . ?
C17 N1 Zn1 122.21(16) . . ?
C25 N2 C24 120.2(2) . . ?
C13 O2 H2A 108.3 . . ?
C14 O3 Zn1 127.57(15) . . ?
C14 O4 Zn1 126.02(16) . 2_566 ?
C15 O6 H6B 110.3 . . ?
C16 O7 Zn1 141.61(16) . 2_676 ?
C16 O8 Zn1 113.43(15) . 1_665 ?
C7 S1 C1 103.82(11) . . ?

loop_
_geom_bond_atom_site_label_1
_geom_bond_atom_site_label_2
_geom_bond_distance
_geom_bond_site_symmetry_2
_geom_bond_publ_flag
Zn1 O4 2.0252(17) 2_566 yes
Zn1 N1 2.0268(19) . yes
Zn1 O3 2.0384(16) . yes
Zn1 O8 2.0597(16) 1_445 yes
Zn1 O7 2.0893(16) 2_676 yes
Zn1 Zn1 2.9487(5) 2_566 yes
C1 C6 1.398(4) . ?
C1 C2 1.400(3) . ?
C1 S1 1.784(2) . ?
C2 C3 1.398(3) . ?
C2 C13 1.512(3) . ?
C3 C4 1.396(3) . ?
C3 C14 1.507(3) . ?
C4 C5 1.380(4) . ?
C4 H3 0.9300 . ?
C5 C6 1.367(4) . ?
C5 H4 0.9300 . ?
C6 H5 0.9300 . ?
C7 C12 1.387(3) . ?
C7 C8 1.389(3) . ?
C7 S1 1.775(2) . ?
C8 C9 1.382(3) . ?
C8 H12 0.9300 . ?
C9 C10 1.399(3) . ?
C9 C15 1.495(3) . ?
C10 C11 1.382(3) . ?
C10 C16 1.510(3) . ?
C11 C12 1.389(3) . ?
C11 H9 0.9300 . ?
C12 H8 0.9300 . ?
C13 O1 1.217(3) . ?
C13 O2 1.285(3) . ?
C14 O4 1.252(3) . ?
C14 O3 1.263(3) . ?
C15 O5 1.207(3) . ?
C15 O6 1.318(3) . ?
C16 O7 1.252(3) . ?
C16 O8 1.255(3) . ?
C17 N1 1.335(3) . ?
C17 C18 1.381(3) . ?
C17 H17 0.9300 . ?
C18 C19 1.378(3) . ?
C18 H18 0.9300 . ?
C19 C20 1.390(3) . ?
C19 C22 1.480(3) . ?
C20 C21 1.372(3) . ?
C20 H20 0.9300 . ?
C21 N1 1.333(3) . ?
C21 H21 0.9300 . ?
C22 C26 1.386(3) . ?
C22 C23 1.402(3) . ?
C23 C24 1.377(3) . ?
C23 H23 0.9300 . ?
C24 N2 1.332(3) . ?
C24 H24 0.9300 . ?
C25 N2 1.324(3) . ?
C25 C26 1.372(4) . ?
C25 H25 0.9300 . ?
C26 H26 0.9300 . ?
O2 H2A 0.8342 . ?
O4 Zn1 2.0252(17) 2_566 ?
O6 H6B 0.8156 . ?
O7 Zn1 2.0893(16) 2_676 ?
O8 Zn1 2.0597(16) 1_665 ?

loop_
_geom_hbond_atom_site_label_D
_geom_hbond_atom_site_label_H
_geom_hbond_atom_site_label_A
_geom_hbond_distance_DH
_geom_hbond_distance_HA
_geom_hbond_distance_DA
_geom_hbond_angle_DHA
_geom_hbond_site_symmetry_A
O2 H2A N2 0.83 1.85 2.525(2) 137.7 2_665
O6 H6B O2 0.82 1.79 2.568(2) 158.4 2_676
